data_7040591
loop_
_publ_author_name
'Amenuvor, Gershon'
'Obuah, Collins'
'Nordlander, Ebbe'
'Darkwa, James'

_publ_section_title
;
 Novel pyrazolylphosphite- and pyrazolylphosphinite-ruthenium(ii)
 complexes as catalysts for hydrogenation of acetophenone.
;
_journal_issue 34
_journal_name_full 'Dalton transactions (Cambridge, England : 2003)'
_journal_page_first 13514
_journal_page_last 13524
_journal_paper_doi 10.1039/c6dt02164f
_journal_volume 45
_journal_year 2016
_chemical_formula_moiety 'C31 H39 Cl2 N2 O3 P Ru'
_chemical_formula_sum 'C31 H39 Cl2 N2 O3 P Ru'
_chemical_formula_weight 690.58
_space_group_crystal_system monoclinic
_space_group_IT_number 14
_space_group_name_Hall '-P 2yn'
_space_group_name_H-M_alt 'P 1 21/n 1'
_symmetry_space_group_name_Hall '-P 2yn'
_symmetry_space_group_name_H-M 'P 1 21/n 1'
_atom_sites_solution_hydrogens geom
_atom_sites_solution_primary direct
_audit_creation_date 2015-07-14
_audit_creation_method
;
Olex2 1.2-alpha
(compiled 2014.11.03 svn.r3071 for OlexSys, GUI svn.r4932)
;
_audit_update_record
;
2015-07-15 deposited with the CCDC.
2016-08-09 downloaded from the CCDC.
;
_cell_angle_alpha 90
_cell_angle_beta 95.697(2)
_cell_angle_gamma 90
_cell_formula_units_Z 4
_cell_length_a 18.1458(18)
_cell_length_b 8.9406(7)
_cell_length_c 18.8209(17)
_cell_measurement_reflns_used 2228
_cell_measurement_temperature 296(2)
_cell_measurement_theta_max 23.339
_cell_measurement_theta_min 2.525
_cell_volume 3038.3(5)
_computing_cell_refinement 'SAINT v8.27A (Bruker, 2012)'
_computing_data_reduction 'SAINT v8.27A (Bruker, 2012)'
_computing_molecular_graphics 'Olex2 (Dolomanov et al., 2009)'
_computing_publication_material 'Olex2 (Dolomanov et al., 2009)'
_computing_structure_refinement 'XL (Sheldrick, 2008)'
_computing_structure_solution 'ShelXS (Sheldrick, 2008)'
_diffrn_ambient_temperature 296.15
_diffrn_measured_fraction_theta_full 1.000
_diffrn_measured_fraction_theta_max 0.996
_diffrn_measurement_device_type 'Bruker APEX-II CCD'
_diffrn_measurement_method '\f and \w scans'
_diffrn_radiation_monochromator graphite
_diffrn_radiation_type MoK\a
_diffrn_radiation_wavelength 0.71073
_diffrn_reflns_av_R_equivalents 0.0960
_diffrn_reflns_av_unetI/netI 0.0959
_diffrn_reflns_Laue_measured_fraction_full 1.000
_diffrn_reflns_Laue_measured_fraction_max 0.996
_diffrn_reflns_limit_h_max 20
_diffrn_reflns_limit_h_min -24
_diffrn_reflns_limit_k_max 11
_diffrn_reflns_limit_k_min -11
_diffrn_reflns_limit_l_max 25
_diffrn_reflns_limit_l_min -22
_diffrn_reflns_number 26475
_diffrn_reflns_point_group_measured_fraction_full 1.000
_diffrn_reflns_point_group_measured_fraction_max 0.996
_diffrn_reflns_theta_full 25.242
_diffrn_reflns_theta_max 28.376
_diffrn_reflns_theta_min 1.487
_diffrn_standards_number 0
_exptl_absorpt_coefficient_mu 0.780
_exptl_absorpt_correction_T_max 0.7457
_exptl_absorpt_correction_T_min 0.6578
_exptl_absorpt_correction_type none
_exptl_absorpt_process_details
;
SADABS-2012/1 (Bruker,2012) was used for absorption correction.
wR2(int) was 0.0656 before and 0.0577 after correction.
The Ratio of minimum to maximum transmission is 0.8821.
The \l/2 correction factor is 0.0015.
;
_exptl_crystal_density_diffrn 1.510
_exptl_crystal_F_000 1424
_refine_diff_density_max 0.820
_refine_diff_density_min -0.852
_refine_diff_density_rms 0.135
_refine_ls_extinction_coef 0.0015(2)
_refine_ls_extinction_expression Fc^*^=kFc[1+0.001xFc^2^\l^3^/sin(2\q)]^-1/4^
_refine_ls_extinction_method SHELXL
_refine_ls_goodness_of_fit_ref 0.991
_refine_ls_hydrogen_treatment constr
_refine_ls_matrix_type full
_refine_ls_number_parameters 367
_refine_ls_number_reflns 7571
_refine_ls_number_restraints 0
_refine_ls_restrained_S_all 0.991
_refine_ls_R_factor_all 0.0910
_refine_ls_R_factor_gt 0.0463
_refine_ls_shift/su_max 0.003
_refine_ls_shift/su_mean 0.000
_refine_ls_structure_factor_coef Fsqd
_refine_ls_weighting_details 'w=1/[\s^2^(Fo^2^)+(0.0514P)^2^] where P=(Fo^2^+2Fc^2^)/3'
_refine_ls_weighting_scheme calc
_refine_ls_wR_factor_gt 0.0924
_refine_ls_wR_factor_ref 0.1162
_reflns_Friedel_coverage 0.000
_reflns_number_gt 5035
_reflns_number_total 7571
_reflns_threshold_expression 'I > 2\s(I)'
_cod_data_source_file c6dt02164f2.cif
_cod_data_source_block 15lm_gershon_ga036
_cod_database_code 7040591
_shelxl_version_number 2014/6
_shelx_space_group_comment
;
The symmetry employed for this shelxl refinement is uniquely defined
by the following loop, which should always be used as a source of
symmetry information in preference to the above space-group names.
They are only intended as comments.
;
_olex2_refinement_description
;
1. Fixed Uiso
 At 1.2 times of:
  All C(H) groups, All C(H,H) groups
 At 1.5 times of:
  All C(H,H,H) groups
2.a Ternary CH refined with riding coordinates:
 C29(H29)
2.b Secondary CH2 refined with riding coordinates:
 C1(H1A,H1B), C2(H2A,H2B), C20(H20A,H20B), C18(H18A,H18B)
2.c Aromatic/amide H refined with riding coordinates:
 C28(H28), C27(H27), C25(H25), C24(H24), C4(H4), C13(H13), C14(H14), C15(H15),
 C16(H16), C17(H17), C7(H7), C8(H8), C9(H9), C10(H10), C11(H11)
2.d Idealised Me refined as rotating group:
 C31(H31A,H31B,H31C), C30(H30A,H30B,H30C), C22(H22A,H22B,H22C), C21(H21A,H21B,
 H21C), C19(H19A,H19B,H19C)
;
_olex2_submission_special_instructions 'No special instructions were received'

loop_
_space_group_symop_operation_xyz
'x, y, z'
'-x+1/2, y+1/2, -z+1/2'
'-x, -y, -z'
'x-1/2, -y-1/2, z-1/2'

loop_
_atom_site_label
_atom_site_type_symbol
_atom_site_fract_x
_atom_site_fract_y
_atom_site_fract_z
_atom_site_U_iso_or_equiv
_atom_site_adp_type
_atom_site_occupancy
_atom_site_site_symmetry_order
_atom_site_calc_flag
_atom_site_refinement_flags_posn
Ru1 Ru 1.02085(2) 0.17854(3) 0.12807(2) 0.01224(10) Uani 1 1 d .
Cl1 Cl 0.98399(6) -0.07301(11) 0.15655(5) 0.0186(2) Uani 1 1 d .
Cl2 Cl 1.14507(6) 0.09021(11) 0.12030(5) 0.0187(2) Uani 1 1 d .
P1 P 1.05686(6) 0.21593(11) 0.24612(5) 0.0127(2) Uani 1 1 d .
O1 O 0.99788(15) 0.2957(3) 0.29228(14) 0.0132(6) Uani 1 1 d .
O2 O 1.07955(16) 0.0825(3) 0.29964(14) 0.0157(6) Uani 1 1 d .
O3 O 1.12185(16) 0.3346(3) 0.25467(14) 0.0169(6) Uani 1 1 d .
N1 N 0.86080(18) 0.4588(3) 0.30492(16) 0.0122(7) Uani 1 1 d .
N2 N 0.81951(19) 0.4360(3) 0.24176(17) 0.0140(7) Uani 1 1 d .
C23 C 1.0413(2) 0.3912(4) 0.0744(2) 0.0180(9) Uani 1 1 d .
C28 C 1.0274(2) 0.2798(5) 0.0202(2) 0.0200(9) Uani 1 1 d .
H28 H 1.0619 0.2660 -0.0125 0.024 Uiso 1 1 calc R
C27 C 0.9642(2) 0.1915(5) 0.0149(2) 0.0171(8) Uani 1 1 d .
H27 H 0.9568 0.1207 -0.0213 0.020 Uiso 1 1 calc R
C26 C 0.9099(2) 0.2093(4) 0.0651(2) 0.0150(8) Uani 1 1 d .
C25 C 0.9209(2) 0.3219(4) 0.11767(19) 0.0141(8) Uani 1 1 d .
H25 H 0.8855 0.3382 0.1493 0.017 Uiso 1 1 calc R
C24 C 0.9860(2) 0.4100(4) 0.1220(2) 0.0164(9) Uani 1 1 d .
H24 H 0.9928 0.4828 0.1574 0.020 Uiso 1 1 calc R
C29 C 0.8417(2) 0.1123(5) 0.0568(2) 0.0181(9) Uani 1 1 d .
H29 H 0.8565 0.0128 0.0417 0.022 Uiso 1 1 calc R
C31 C 0.8034(3) 0.0934(5) 0.1256(2) 0.0221(10) Uani 1 1 d .
H31A H 0.8379 0.0525 0.1625 0.033 Uiso 1 1 calc GR
H31B H 0.7620 0.0270 0.1168 0.033 Uiso 1 1 calc GR
H31C H 0.7865 0.1891 0.1406 0.033 Uiso 1 1 calc GR
C30 C 0.7877(2) 0.1777(5) -0.0031(2) 0.0230(9) Uani 1 1 d .
H30A H 0.7731 0.2763 0.0100 0.035 Uiso 1 1 calc GR
H30B H 0.7448 0.1149 -0.0105 0.035 Uiso 1 1 calc GR
H30C H 0.8116 0.1828 -0.0464 0.035 Uiso 1 1 calc GR
C22 C 1.1116(3) 0.4810(5) 0.0806(2) 0.0246(10) Uani 1 1 d .
H22A H 1.1120 0.5475 0.1207 0.037 Uiso 1 1 calc GR
H22B H 1.1143 0.5382 0.0378 0.037 Uiso 1 1 calc GR
H22C H 1.1533 0.4148 0.0873 0.037 Uiso 1 1 calc GR
C1 C 0.9304(2) 0.2218(4) 0.3050(2) 0.0123(8) Uani 1 1 d .
H1A H 0.9412 0.1308 0.3322 0.015 Uiso 1 1 calc R
H1B H 0.9026 0.1955 0.2601 0.015 Uiso 1 1 calc R
C2 C 0.8857(2) 0.3279(4) 0.34650(19) 0.0131(8) Uani 1 1 d .
H2A H 0.8430 0.2754 0.3612 0.016 Uiso 1 1 calc R
H2B H 0.9158 0.3600 0.3893 0.016 Uiso 1 1 calc R
C5 C 0.8141(2) 0.5704(4) 0.21007(19) 0.0128(8) Uani 1 1 d .
C4 C 0.8531(2) 0.6785(5) 0.2527(2) 0.0153(8) Uani 1 1 d .
H4 H 0.8583 0.7793 0.2422 0.018 Uiso 1 1 calc R
C3 C 0.8821(2) 0.6050(4) 0.3134(2) 0.0128(8) Uani 1 1 d .
C12 C 0.9246(2) 0.6684(4) 0.3771(2) 0.0139(8) Uani 1 1 d .
C13 C 0.9154(2) 0.6225(4) 0.4465(2) 0.0141(8) Uani 1 1 d .
H13 H 0.8815 0.5475 0.4539 0.017 Uiso 1 1 calc R
C14 C 0.9561(2) 0.6874(4) 0.5046(2) 0.0164(8) Uani 1 1 d .
H14 H 0.9504 0.6540 0.5505 0.020 Uiso 1 1 calc R
C15 C 1.0054(2) 0.8020(4) 0.4943(2) 0.0171(9) Uani 1 1 d .
H15 H 1.0332 0.8448 0.5332 0.020 Uiso 1 1 calc R
C16 C 1.0129(2) 0.8529(4) 0.4253(2) 0.0180(9) Uani 1 1 d .
H16 H 1.0446 0.9319 0.4181 0.022 Uiso 1 1 calc R
C17 C 0.9731(2) 0.7857(4) 0.3678(2) 0.0160(8) Uani 1 1 d .
H17 H 0.9789 0.8192 0.3219 0.019 Uiso 1 1 calc R
C6 C 0.7750(2) 0.5890(4) 0.1390(2) 0.0133(8) Uani 1 1 d .
C7 C 0.7164(2) 0.4953(4) 0.1141(2) 0.0156(8) Uani 1 1 d .
H7 H 0.7016 0.4191 0.1432 0.019 Uiso 1 1 calc R
C8 C 0.6803(2) 0.5147(4) 0.0467(2) 0.0170(9) Uani 1 1 d .
H8 H 0.6415 0.4516 0.0307 0.020 Uiso 1 1 calc R
C9 C 0.7018(2) 0.6280(5) 0.0027(2) 0.0195(9) Uani 1 1 d .
H9 H 0.6772 0.6410 -0.0426 0.023 Uiso 1 1 calc R
C10 C 0.7598(2) 0.7216(5) 0.0264(2) 0.0199(9) Uani 1 1 d .
H10 H 0.7740 0.7977 -0.0030 0.024 Uiso 1 1 calc R
C11 C 0.7968(2) 0.7024(4) 0.0940(2) 0.0157(8) Uani 1 1 d .
H11 H 0.8362 0.7647 0.1094 0.019 Uiso 1 1 calc R
C20 C 1.1305(2) -0.0389(4) 0.2861(2) 0.0178(9) Uani 1 1 d .
H20A H 1.1237 -0.0657 0.2359 0.021 Uiso 1 1 calc R
H20B H 1.1191 -0.1262 0.3136 0.021 Uiso 1 1 calc R
C21 C 1.2099(3) 0.0056(5) 0.3058(2) 0.0252(10) Uani 1 1 d .
H21A H 1.2238 0.0807 0.2732 0.038 Uiso 1 1 calc GR
H21B H 1.2412 -0.0803 0.3032 0.038 Uiso 1 1 calc GR
H21C H 1.2153 0.0448 0.3535 0.038 Uiso 1 1 calc GR
C18 C 1.1567(3) 0.3834(5) 0.3242(2) 0.0200(9) Uani 1 1 d .
H18A H 1.2101 0.3745 0.3253 0.024 Uiso 1 1 calc R
H18B H 1.1404 0.3199 0.3614 0.024 Uiso 1 1 calc R
C19 C 1.1361(3) 0.5446(5) 0.3378(3) 0.0325(12) Uani 1 1 d .
H19A H 1.1501 0.6064 0.2997 0.049 Uiso 1 1 calc GR
H19B H 1.1616 0.5775 0.3822 0.049 Uiso 1 1 calc GR
H19C H 1.0836 0.5518 0.3401 0.049 Uiso 1 1 calc GR

loop_
_atom_site_aniso_label
_atom_site_aniso_U_11
_atom_site_aniso_U_22
_atom_site_aniso_U_33
_atom_site_aniso_U_23
_atom_site_aniso_U_13
_atom_site_aniso_U_12
Ru1 0.01375(17) 0.01174(15) 0.01155(16) 0.00149(13) 0.00285(11) 0.00121(14)
Cl1 0.0233(6) 0.0137(5) 0.0187(5) 0.0022(4) 0.0021(4) -0.0020(4)
Cl2 0.0176(5) 0.0222(5) 0.0172(5) 0.0036(4) 0.0058(4) 0.0062(4)
P1 0.0132(5) 0.0124(5) 0.0129(5) 0.0013(4) 0.0028(4) 0.0011(4)
O1 0.0116(14) 0.0122(14) 0.0162(14) -0.0009(11) 0.0034(11) 0.0010(11)
O2 0.0187(16) 0.0138(14) 0.0150(14) 0.0031(11) 0.0037(12) 0.0045(12)
O3 0.0178(15) 0.0179(14) 0.0155(14) -0.0018(12) 0.0044(11) -0.0014(12)
N1 0.0138(18) 0.0091(15) 0.0133(17) 0.0030(12) -0.0002(13) 0.0019(13)
N2 0.0167(19) 0.0128(16) 0.0124(16) -0.0002(13) 0.0002(13) 0.0035(14)
C23 0.018(2) 0.017(2) 0.018(2) 0.0077(17) -0.0021(17) 0.0015(17)
C28 0.021(2) 0.023(2) 0.016(2) 0.0108(17) 0.0038(17) 0.0073(18)
C27 0.019(2) 0.022(2) 0.0097(18) 0.0032(16) 0.0006(15) 0.0052(18)
C26 0.014(2) 0.015(2) 0.016(2) 0.0038(15) 0.0003(16) 0.0047(16)
C25 0.018(2) 0.0134(18) 0.0109(18) 0.0017(16) 0.0029(15) 0.0081(17)
C24 0.023(2) 0.0088(19) 0.017(2) 0.0026(15) 0.0016(17) 0.0052(17)
C29 0.016(2) 0.017(2) 0.021(2) -0.0050(17) 0.0009(17) 0.0007(17)
C31 0.020(2) 0.025(2) 0.022(2) -0.0014(18) 0.0064(18) -0.0008(19)
C30 0.016(2) 0.027(2) 0.025(2) -0.003(2) -0.0008(17) 0.000(2)
C22 0.019(3) 0.023(2) 0.031(3) 0.0084(19) -0.0013(19) -0.0048(19)
C1 0.015(2) 0.0106(18) 0.0118(18) 0.0022(14) 0.0023(15) 0.0008(15)
C2 0.015(2) 0.0142(18) 0.0100(17) 0.0013(16) 0.0023(14) 0.0038(17)
C5 0.015(2) 0.0136(19) 0.0100(18) 0.0010(15) 0.0019(15) 0.0030(16)
C4 0.019(2) 0.0134(18) 0.0130(18) 0.0001(16) 0.0010(15) 0.0003(17)
C3 0.017(2) 0.0084(18) 0.0130(19) -0.0001(15) 0.0039(16) 0.0018(15)
C12 0.015(2) 0.0074(17) 0.020(2) 0.0012(16) 0.0015(15) 0.0039(16)
C13 0.016(2) 0.0116(18) 0.0148(19) 0.0001(15) 0.0026(16) 0.0009(16)
C14 0.019(2) 0.019(2) 0.0116(18) 0.0018(16) 0.0018(15) 0.0080(18)
C15 0.021(2) 0.015(2) 0.0144(19) -0.0030(16) -0.0015(16) 0.0041(17)
C16 0.017(2) 0.014(2) 0.022(2) 0.0003(16) -0.0007(17) -0.0008(16)
C17 0.015(2) 0.016(2) 0.017(2) 0.0025(16) 0.0038(16) 0.0027(17)
C6 0.015(2) 0.0105(18) 0.0148(19) -0.0015(15) 0.0023(16) 0.0053(15)
C7 0.016(2) 0.0120(19) 0.019(2) -0.0004(16) 0.0001(16) -0.0001(16)
C8 0.017(2) 0.014(2) 0.019(2) -0.0025(16) -0.0015(17) 0.0007(17)
C9 0.018(2) 0.027(2) 0.013(2) -0.0028(17) -0.0028(16) 0.0071(18)
C10 0.020(2) 0.023(2) 0.018(2) 0.0032(17) 0.0042(17) 0.0017(18)
C11 0.016(2) 0.016(2) 0.015(2) -0.0032(16) 0.0031(16) -0.0035(16)
C20 0.018(2) 0.015(2) 0.020(2) 0.0049(16) 0.0044(17) 0.0083(17)
C21 0.025(3) 0.025(2) 0.026(2) 0.0012(19) 0.006(2) 0.005(2)
C18 0.021(2) 0.023(2) 0.016(2) -0.0052(17) -0.0001(17) -0.0026(18)
C19 0.036(3) 0.026(3) 0.036(3) -0.012(2) 0.004(2) 0.000(2)

loop_
_atom_type_symbol
_atom_type_description
_atom_type_scat_dispersion_real
_atom_type_scat_dispersion_imag
_atom_type_scat_source
C C 0.0033 0.0016 'International Tables Vol C Tables 4.2.6.8 and 6.1.1.4'
H H 0.0000 0.0000 'International Tables Vol C Tables 4.2.6.8 and 6.1.1.4'
Cl Cl 0.1484 0.1585 'International Tables Vol C Tables 4.2.6.8 and 6.1.1.4'
N N 0.0061 0.0033 'International Tables Vol C Tables 4.2.6.8 and 6.1.1.4'
O O 0.0106 0.0060 'International Tables Vol C Tables 4.2.6.8 and 6.1.1.4'
P P 0.1023 0.0942 'International Tables Vol C Tables 4.2.6.8 and 6.1.1.4'
Ru Ru -1.2594 0.8363 'International Tables Vol C Tables 4.2.6.8 and 6.1.1.4'

loop_
_geom_angle_atom_site_label_1
_geom_angle_atom_site_label_2
_geom_angle_atom_site_label_3
_geom_angle
Cl2 Ru1 Cl1 89.41(4)
P1 Ru1 Cl1 88.81(4)
P1 Ru1 Cl2 85.85(4)
C23 Ru1 Cl1 165.11(11)
C23 Ru1 Cl2 93.09(11)
C23 Ru1 P1 106.00(11)
C23 Ru1 C28 37.57(15)
C23 Ru1 C27 66.88(15)
C23 Ru1 C26 80.56(15)
C23 Ru1 C25 68.48(15)
C28 Ru1 Cl1 128.14(12)
C28 Ru1 Cl2 86.76(11)
C28 Ru1 P1 142.19(12)
C28 Ru1 C27 35.82(15)
C28 Ru1 C26 66.29(15)
C27 Ru1 Cl1 98.37(11)
C27 Ru1 Cl2 107.40(10)
C27 Ru1 P1 164.88(10)
C26 Ru1 Cl1 88.71(10)
C26 Ru1 Cl2 143.42(10)
C26 Ru1 P1 130.61(10)
C26 Ru1 C27 37.13(13)
C25 Ru1 Cl1 108.41(11)
C25 Ru1 Cl2 161.56(10)
C25 Ru1 P1 98.88(10)
C25 Ru1 C28 78.57(14)
C25 Ru1 C27 66.26(14)
C25 Ru1 C26 36.88(14)
C24 Ru1 Cl1 144.51(12)
C24 Ru1 Cl2 125.55(12)
C24 Ru1 P1 87.99(11)
C24 Ru1 C23 37.97(15)
C24 Ru1 C28 66.83(15)
C24 Ru1 C27 78.42(15)
C24 Ru1 C26 67.28(15)
C24 Ru1 C25 37.69(15)
O1 P1 Ru1 116.72(11)
O2 P1 Ru1 122.64(11)
O2 P1 O1 97.75(14)
O3 P1 Ru1 109.65(11)
O3 P1 O1 100.17(14)
O3 P1 O2 107.18(16)
C1 O1 P1 120.7(2)
C20 O2 P1 125.0(2)
C18 O3 P1 122.8(2)
N2 N1 C2 117.8(3)
N2 N1 C3 111.8(3)
C3 N1 C2 129.6(3)
C5 N2 N1 105.4(3)
C28 C23 Ru1 72.5(2)
C28 C23 C22 121.1(4)
C24 C23 Ru1 69.5(2)
C24 C23 C28 116.5(4)
C24 C23 C22 122.4(4)
C22 C23 Ru1 127.3(3)
Ru1 C28 H28 130.4
C23 C28 Ru1 69.9(2)
C23 C28 H28 118.8
C27 C28 Ru1 73.6(2)
C27 C28 C23 122.3(4)
C27 C28 H28 118.8
Ru1 C27 H27 132.1
C28 C27 Ru1 70.6(2)
C28 C27 H27 119.9
C28 C27 C26 120.2(4)
C26 C27 Ru1 70.4(2)
C26 C27 H27 119.9
C27 C26 Ru1 72.4(2)
C27 C26 C29 118.5(4)
C25 C26 Ru1 70.2(2)
C25 C26 C27 118.7(4)
C25 C26 C29 122.8(3)
C29 C26 Ru1 131.9(3)
Ru1 C25 H25 130.2
C26 C25 Ru1 72.9(2)
C26 C25 H25 120.1
C26 C25 C24 119.8(3)
C24 C25 Ru1 69.2(2)
C24 C25 H25 120.1
Ru1 C24 H24 127.9
C23 C24 Ru1 72.5(2)
C23 C24 H24 118.8
C25 C24 Ru1 73.1(2)
C25 C24 C23 122.4(4)
C25 C24 H24 118.8
C26 C29 H29 107.8
C26 C29 C31 114.3(3)
C26 C29 C30 108.3(3)
C31 C29 H29 107.8
C30 C29 H29 107.8
C30 C29 C31 110.6(4)
C29 C31 H31A 109.5
C29 C31 H31B 109.5
C29 C31 H31C 109.5
H31A C31 H31B 109.5
H31A C31 H31C 109.5
H31B C31 H31C 109.5
C29 C30 H30A 109.5
C29 C30 H30B 109.5
C29 C30 H30C 109.5
H30A C30 H30B 109.5
H30A C30 H30C 109.5
H30B C30 H30C 109.5
C23 C22 H22A 109.5
C23 C22 H22B 109.5
C23 C22 H22C 109.5
H22A C22 H22B 109.5
H22A C22 H22C 109.5
H22B C22 H22C 109.5
O1 C1 H1A 110.1
O1 C1 H1B 110.1
O1 C1 C2 107.9(3)
H1A C1 H1B 108.4
C2 C1 H1A 110.1
C2 C1 H1B 110.1
N1 C2 C1 112.4(3)
N1 C2 H2A 109.1
N1 C2 H2B 109.1
C1 C2 H2A 109.1
C1 C2 H2B 109.1
H2A C2 H2B 107.9
N2 C5 C4 110.7(3)
N2 C5 C6 121.2(3)
C4 C5 C6 128.1(3)
C5 C4 H4 127.0
C3 C4 C5 106.0(4)
C3 C4 H4 127.0
N1 C3 C4 106.2(4)
N1 C3 C12 125.5(3)
C4 C3 C12 128.2(4)
C13 C12 C3 123.3(4)
C17 C12 C3 118.2(3)
C17 C12 C13 118.4(4)
C12 C13 H13 119.6
C14 C13 C12 120.8(4)
C14 C13 H13 119.6
C13 C14 H14 119.9
C13 C14 C15 120.1(4)
C15 C14 H14 119.9
C14 C15 H15 120.2
C14 C15 C16 119.6(4)
C16 C15 H15 120.2
C15 C16 H16 120.1
C17 C16 C15 119.9(4)
C17 C16 H16 120.1
C12 C17 H17 119.4
C16 C17 C12 121.2(4)
C16 C17 H17 119.4
C7 C6 C5 121.6(4)
C7 C6 C11 118.8(4)
C11 C6 C5 119.7(4)
C6 C7 H7 119.7
C8 C7 C6 120.6(4)
C8 C7 H7 119.7
C7 C8 H8 119.8
C7 C8 C9 120.3(4)
C9 C8 H8 119.8
C8 C9 H9 120.1
C10 C9 C8 119.9(4)
C10 C9 H9 120.1
C9 C10 H10 119.8
C9 C10 C11 120.3(4)
C11 C10 H10 119.8
C6 C11 H11 119.9
C10 C11 C6 120.2(4)
C10 C11 H11 119.9
O2 C20 H20A 109.3
O2 C20 H20B 109.3
O2 C20 C21 111.5(3)
H20A C20 H20B 108.0
C21 C20 H20A 109.3
C21 C20 H20B 109.3
C20 C21 H21A 109.5
C20 C21 H21B 109.5
C20 C21 H21C 109.5
H21A C21 H21B 109.5
H21A C21 H21C 109.5
H21B C21 H21C 109.5
O3 C18 H18A 109.7
O3 C18 H18B 109.7
O3 C18 C19 110.0(4)
H18A C18 H18B 108.2
C19 C18 H18A 109.7
C19 C18 H18B 109.7
C18 C19 H19A 109.5
C18 C19 H19B 109.5
C18 C19 H19C 109.5
H19A C19 H19B 109.5
H19A C19 H19C 109.5
H19B C19 H19C 109.5

loop_
_geom_bond_atom_site_label_1
_geom_bond_atom_site_label_2
_geom_bond_distance
Ru1 Cl1 2.4216(10)
Ru1 Cl2 2.4066(11)
Ru1 P1 2.2775(11)
Ru1 C23 2.202(4)
Ru1 C28 2.236(4)
Ru1 C27 2.275(4)
Ru1 C26 2.249(4)
Ru1 C25 2.213(4)
Ru1 C24 2.163(4)
P1 O1 1.610(3)
P1 O2 1.589(3)
P1 O3 1.583(3)
O1 C1 1.433(4)
O2 C20 1.465(4)
O3 C18 1.462(5)
N1 N2 1.356(4)
N1 C2 1.455(5)
N1 C3 1.368(5)
N2 C5 1.341(5)
C23 C28 1.430(6)
C23 C24 1.421(6)
C23 C22 1.501(6)
C28 H28 0.9300
C28 C27 1.388(6)
C27 H27 0.9300
C27 C26 1.441(5)
C26 C25 1.412(5)
C26 C29 1.506(6)
C25 H25 0.9300
C25 C24 1.414(6)
C24 H24 0.9300
C29 H29 0.9800
C29 C31 1.538(5)
C29 C30 1.535(6)
C31 H31A 0.9600
C31 H31B 0.9600
C31 H31C 0.9600
C30 H30A 0.9600
C30 H30B 0.9600
C30 H30C 0.9600
C22 H22A 0.9600
C22 H22B 0.9600
C22 H22C 0.9600
C1 H1A 0.9700
C1 H1B 0.9700
C1 C2 1.514(5)
C2 H2A 0.9700
C2 H2B 0.9700
C5 C4 1.402(5)
C5 C6 1.460(5)
C4 H4 0.9300
C4 C3 1.376(5)
C3 C12 1.473(5)
C12 C13 1.394(5)
C12 C17 1.393(5)
C13 H13 0.9300
C13 C14 1.384(6)
C14 H14 0.9300
C14 C15 1.386(6)
C15 H15 0.9300
C15 C16 1.397(5)
C16 H16 0.9300
C16 C17 1.377(6)
C17 H17 0.9300
C6 C7 1.398(6)
C6 C11 1.404(5)
C7 H7 0.9300
C7 C8 1.379(6)
C8 H8 0.9300
C8 C9 1.389(6)
C9 H9 0.9300
C9 C10 1.384(6)
C10 H10 0.9300
C10 C11 1.388(6)
C11 H11 0.9300
C20 H20A 0.9700
C20 H20B 0.9700
C20 C21 1.505(6)
C21 H21A 0.9600
C21 H21B 0.9600
C21 H21C 0.9600
C18 H18A 0.9700
C18 H18B 0.9700
C18 C19 1.517(6)
C19 H19A 0.9600
C19 H19B 0.9600
C19 H19C 0.9600

loop_
_geom_torsion_atom_site_label_1
_geom_torsion_atom_site_label_2
_geom_torsion_atom_site_label_3
_geom_torsion_atom_site_label_4
_geom_torsion
Ru1 P1 O1 C1 66.9(3)
Ru1 P1 O2 C20 47.7(3)
Ru1 P1 O3 C18 179.6(3)
Ru1 C23 C28 C27 54.1(4)
Ru1 C23 C24 C25 -55.8(3)
Ru1 C28 C27 C26 51.9(3)
Ru1 C27 C26 C25 54.7(3)
Ru1 C27 C26 C29 -128.7(3)
Ru1 C26 C25 C24 52.9(3)
Ru1 C26 C29 C31 66.1(5)
Ru1 C26 C29 C30 -170.1(3)
Ru1 C25 C24 C23 55.6(3)
P1 O1 C1 C2 -177.3(2)
P1 O2 C20 C21 84.6(4)
P1 O3 C18 C19 -110.4(4)
O1 P1 O2 C20 176.5(3)
O1 P1 O3 C18 56.3(3)
O1 C1 C2 N1 66.4(4)
O2 P1 O1 C1 -65.8(3)
O2 P1 O3 C18 -45.2(3)
O3 P1 O1 C1 -174.9(3)
O3 P1 O2 C20 -80.3(3)
N1 N2 C5 C4 0.9(4)
N1 N2 C5 C6 178.1(3)
N1 C3 C12 C13 -36.2(6)
N1 C3 C12 C17 147.6(4)
N2 N1 C2 C1 57.0(4)
N2 N1 C3 C4 -0.1(4)
N2 N1 C3 C12 177.2(3)
N2 C5 C4 C3 -1.0(4)
N2 C5 C6 C7 28.7(6)
N2 C5 C6 C11 -150.5(4)
C23 C28 C27 Ru1 -52.5(4)
C23 C28 C27 C26 -0.5(6)
C28 C23 C24 Ru1 57.0(3)
C28 C23 C24 C25 1.2(6)
C28 C27 C26 Ru1 -52.0(3)
C28 C27 C26 C25 2.7(6)
C28 C27 C26 C29 179.3(4)
C27 C26 C25 Ru1 -55.7(3)
C27 C26 C25 C24 -2.8(5)
C27 C26 C29 C31 157.5(4)
C27 C26 C29 C30 -78.7(4)
C26 C25 C24 Ru1 -54.6(3)
C26 C25 C24 C23 0.9(6)
C25 C26 C29 C31 -26.0(6)
C25 C26 C29 C30 97.8(4)
C24 C23 C28 Ru1 -55.5(3)
C24 C23 C28 C27 -1.4(6)
C29 C26 C25 Ru1 127.7(4)
C29 C26 C25 C24 -179.4(4)
C22 C23 C28 Ru1 123.6(4)
C22 C23 C28 C27 177.6(4)
C22 C23 C24 Ru1 -122.0(4)
C22 C23 C24 C25 -177.8(4)
C2 N1 N2 C5 -170.7(3)
C2 N1 C3 C4 168.6(3)
C2 N1 C3 C12 -14.2(6)
C5 C4 C3 N1 0.6(4)
C5 C4 C3 C12 -176.5(4)
C5 C6 C7 C8 -179.8(4)
C5 C6 C11 C10 -179.7(4)
C4 C5 C6 C7 -154.7(4)
C4 C5 C6 C11 26.1(6)
C4 C3 C12 C13 140.4(4)
C4 C3 C12 C17 -35.8(6)
C3 N1 N2 C5 -0.6(4)
C3 N1 C2 C1 -111.1(4)
C3 C12 C13 C14 -179.1(4)
C3 C12 C17 C16 178.1(4)
C12 C13 C14 C15 1.7(6)
C13 C12 C17 C16 1.7(6)
C13 C14 C15 C16 0.9(6)
C14 C15 C16 C17 -2.1(6)
C15 C16 C17 C12 0.8(6)
C17 C12 C13 C14 -2.9(6)
C6 C5 C4 C3 -177.9(4)
C6 C7 C8 C9 -0.1(6)
C7 C6 C11 C10 1.1(6)
C7 C8 C9 C10 0.2(6)
C8 C9 C10 C11 0.3(6)
C9 C10 C11 C6 -0.9(6)
C11 C6 C7 C8 -0.6(6)
